data_1565322
loop_
_publ_author_name
'Wei, Xiao'
'Li, Bao'
'Yang, Zhiqiang'
'Zhong, RongLin'
'Wang, Yufei'
'Chen, yanan'
'Ding, Zeyang'
'Men, Guangwen'
'Yang, Zairan'
'Zhang, Houyu'
'Yang, Bing'
'Xu, Weiqing'
'Jiang, Shimei'

_publ_section_title
;
 Programmable photoresponsive materials based on a single molecule via
 distinct topochemical reactions
;
_journal_name_full 'Chemical Science'
_journal_paper_doi 10.1039/D1SC04053G
_journal_year 2021
_chemical_formula_moiety 'C21 H11 F6 N'
_chemical_formula_sum 'C21 H11 F6 N'
_chemical_formula_weight 391.31
_space_group_crystal_system triclinic
_space_group_IT_number 2
_space_group_name_Hall '-P 1'
_space_group_name_H-M_alt 'P -1'
_atom_sites_solution_hydrogens geom
_audit_creation_method SHELXL-2014/7
_audit_update_record
;
2021-07-23 deposited with the CCDC.	2021-11-11 downloaded from the CCDC.
;
_cell_angle_alpha 94.944(4)
_cell_angle_beta 94.830(4)
_cell_angle_gamma 110.235(4)
_cell_formula_units_Z 2
_cell_length_a 7.8885(8)
_cell_length_b 9.5215(10)
_cell_length_c 12.4914(13)
_cell_measurement_reflns_used 8360
_cell_measurement_temperature 99(2)
_cell_measurement_theta_max 27.50
_cell_measurement_theta_min 2.90
_cell_volume 870.50(16)
_computing_cell_refinement 'Bruker D8 Venture'
_computing_data_collection 'Bruker D8 Venture'
_computing_data_reduction 'Bruker D8 Venture'
_computing_molecular_graphics 'Bruker SHELXTL'
_computing_publication_material 'Bruker SHELXTL'
_computing_structure_refinement 'SHELXL-2014/7 (Sheldrick, 2015)'
_computing_structure_solution 'SHELXT-2014/7 (Sheldrick, 2015)'
_diffrn_ambient_temperature 99(2)
_diffrn_measured_fraction_theta_full 0.998
_diffrn_measured_fraction_theta_max 0.997
_diffrn_measurement_device_type 'D8 VENTURE PHOTON II'
_diffrn_measurement_method 'phi and omega scans'
_diffrn_radiation_type MoK\a
_diffrn_radiation_wavelength 0.71073
_diffrn_reflns_av_R_equivalents 0.0361
_diffrn_reflns_av_unetI/netI 0.0234
_diffrn_reflns_Laue_measured_fraction_full 0.998
_diffrn_reflns_Laue_measured_fraction_max 0.997
_diffrn_reflns_limit_h_max 10
_diffrn_reflns_limit_h_min -10
_diffrn_reflns_limit_k_max 12
_diffrn_reflns_limit_k_min -12
_diffrn_reflns_limit_l_max 16
_diffrn_reflns_limit_l_min -16
_diffrn_reflns_number 26410
_diffrn_reflns_point_group_measured_fraction_full 0.998
_diffrn_reflns_point_group_measured_fraction_max 0.997
_diffrn_reflns_theta_full 25.242
_diffrn_reflns_theta_max 27.501
_diffrn_reflns_theta_min 2.904
_diffrn_source 'fine-focus sealed tube'
_exptl_absorpt_coefficient_mu 0.133
_exptl_absorpt_correction_T_max 0.987
_exptl_absorpt_correction_T_min 0.983
_exptl_absorpt_correction_type multi-scan
_exptl_absorpt_process_details 'SADABS; Bruker, 2014'
_exptl_crystal_colour colorless
_exptl_crystal_density_diffrn 1.493
_exptl_crystal_description block
_exptl_crystal_F_000 396
_exptl_crystal_size_max 0.130
_exptl_crystal_size_mid 0.120
_exptl_crystal_size_min 0.100
_refine_diff_density_max 0.292
_refine_diff_density_min -0.206
_refine_diff_density_rms 0.035
_refine_ls_extinction_coef 0.015(4)
_refine_ls_extinction_expression Fc^*^=kFc[1+0.001xFc^2^\l^3^/sin(2\q)]^-1/4^
_refine_ls_extinction_method 'SHELXL-2014/7 (Sheldrick 2014'
_refine_ls_goodness_of_fit_ref 1.024
_refine_ls_hydrogen_treatment constr
_refine_ls_matrix_type full
_refine_ls_number_parameters 259
_refine_ls_number_reflns 3988
_refine_ls_number_restraints 0
_refine_ls_restrained_S_all 1.024
_refine_ls_R_factor_all 0.0906
_refine_ls_R_factor_gt 0.0536
_refine_ls_shift/su_max 0.000
_refine_ls_shift/su_mean 0.000
_refine_ls_structure_factor_coef Fsqd
_refine_ls_weighting_details 'w=1/[\s^2^(Fo^2^)+(0.0531P)^2^+0.3774P] where P=(Fo^2^+2Fc^2^)/3'
_refine_ls_weighting_scheme calc
_refine_ls_wR_factor_gt 0.1274
_refine_ls_wR_factor_ref 0.1554
_reflns_Friedel_coverage 0.000
_reflns_number_gt 2510
_reflns_number_total 3988
_reflns_threshold_expression 'I > 2\s(I)'
_cod_data_source_file d1sc04053g4.cif
_cod_data_source_block mo_WX0919_2_0m
_cod_database_code 1565322
_shelx_shelxl_version_number 2014/7
_shelx_space_group_comment
;
The symmetry employed for this shelxl refinement is uniquely defined
by the following loop, which should always be used as a source of
symmetry information in preference to the above space-group names.
They are only intended as comments.
;
_shelx_estimated_absorpt_t_min 0.983
_shelx_estimated_absorpt_t_max 0.987

loop_
_space_group_symop_operation_xyz
'x, y, z'
'-x, -y, -z'

loop_
_atom_site_label
_atom_site_type_symbol
_atom_site_fract_x
_atom_site_fract_y
_atom_site_fract_z
_atom_site_U_iso_or_equiv
_atom_site_adp_type
_atom_site_occupancy
_atom_site_site_symmetry_order
_atom_site_calc_flag
_atom_site_refinement_flags_posn
_atom_site_refinement_flags_adp
_atom_site_refinement_flags_occupancy
_atom_site_disorder_assembly
_atom_site_disorder_group
C6 C -0.01093(18) -0.13499(14) -0.22985(10) 0.0514(5) Uani 0.942(2) 1 d G . P A 1
C1 C -0.0965(2) -0.28399(15) -0.21234(10) 0.0538(5) Uani 0.942(2) 1 d G . P A 1
C2 C -0.2183(2) -0.38665(13) -0.29396(13) 0.0662(7) Uani 0.942(2) 1 d G . P A 1
H2 H -0.2768 -0.4885 -0.2820 0.079 Uiso 0.942(2) 1 calc R U P A 1
C3 C -0.2546(2) -0.34030(18) -0.39310(11) 0.0738(7) Uani 0.942(2) 1 d G . P A 1
H3 H -0.3379 -0.4105 -0.4489 0.089 Uiso 0.942(2) 1 calc R U P A 1
C4 C -0.1690(2) -0.1913(2) -0.41062(10) 0.0767(8) Uani 0.942(2) 1 d G . P A 1
H4 H -0.1938 -0.1596 -0.4784 0.092 Uiso 0.942(2) 1 calc R U P A 1
C5 C -0.0472(2) -0.08865(15) -0.32899(12) 0.0686(7) Uani 0.942(2) 1 d G . P A 1
H5 H 0.0113 0.0132 -0.3410 0.082 Uiso 0.942(2) 1 calc R U P A 1
C7 C 0.1135(3) -0.0324(2) -0.14491(17) 0.0529(5) Uani 0.942(2) 1 d . . P A 1
H7 H 0.1712 0.0698 -0.1564 0.063 Uiso 0.942(2) 1 calc R U P A 1
C8 C 0.1527(3) -0.0766(2) -0.04666(17) 0.0509(5) Uani 0.942(2) 1 d . . P A 1
C9 C 0.0613(3) -0.2272(3) -0.02954(19) 0.0595(6) Uani 0.942(2) 1 d . . P A 1
H9 H 0.0840 -0.2591 0.0385 0.071 Uiso 0.942(2) 1 calc R U P A 1
C10 C -0.0595(3) -0.3278(3) -0.10940(19) 0.0619(6) Uani 0.942(2) 1 d . . P A 1
H10 H -0.1198 -0.4287 -0.0960 0.074 Uiso 0.942(2) 1 calc R U P A 1
C11 C 0.2822(3) 0.0392(2) 0.03535(17) 0.0559(5) Uani 1 1 d . . . . .
H11 H 0.2972 0.1404 0.0251 0.067 Uiso 0.942(2) 1 calc R U P A 1
H11A H 0.2895 0.1413 0.0449 0.067 Uiso 0.058(2) 1 calc R U P A 2
C12 C 0.3822(3) 0.0233(2) 0.12235(16) 0.0528(5) Uani 1 1 d . . . . .
C13 C 0.3779(3) -0.1237(3) 0.1442(2) 0.0692(6) Uani 1 1 d . . . . .
C14 C 0.5072(3) 0.1516(2) 0.19997(16) 0.0502(5) Uani 1 1 d . . . . .
C15 C 0.5763(3) 0.2966(2) 0.17053(17) 0.0564(5) Uani 1 1 d . . . . .
H15 H 0.5457 0.3143 0.0990 0.068 Uiso 1 1 calc R U . . .
C16 C 0.6892(3) 0.4149(2) 0.24492(18) 0.0573(5) Uani 1 1 d . . . . .
C17 C 0.7378(3) 0.3918(2) 0.34886(17) 0.0573(5) Uani 1 1 d . . . . .
H17 H 0.8162 0.4736 0.3993 0.069 Uiso 1 1 calc R U . . .
C18 C 0.6708(3) 0.2485(2) 0.37836(16) 0.0535(5) Uani 1 1 d . . . . .
C19 C 0.5570(3) 0.1292(2) 0.30464(16) 0.0527(5) Uani 1 1 d . . . . .
H19 H 0.5125 0.0309 0.3260 0.063 Uiso 1 1 calc R U . . .
C20 C 0.7613(4) 0.5708(3) 0.2138(2) 0.0785(7) Uani 1 1 d . . . . .
C21 C 0.7137(3) 0.2240(3) 0.49220(19) 0.0682(6) Uani 1 1 d . . . . .
F1 F 0.6948(4) 0.5851(2) 0.11704(18) 0.1219(10) Uani 0.922(2) 1 d . . P B 1
F2 F 0.9408(3) 0.6240(2) 0.2182(2) 0.1232(9) Uani 0.922(2) 1 d . . P B 1
F3 F 0.7249(4) 0.6701(2) 0.28197(19) 0.1208(9) Uani 0.922(2) 1 d . . P B 1
F4 F 0.8710(2) 0.32208(19) 0.54009(13) 0.1045(6) Uani 1 1 d . . . . .
F5 F 0.5892(2) 0.2368(2) 0.55380(12) 0.1030(6) Uani 1 1 d . . . . .
F6 F 0.7189(3) 0.08823(18) 0.50083(13) 0.1044(6) Uani 1 1 d . . . . .
N1 N 0.3809(4) -0.2379(3) 0.1632(2) 0.1113(10) Uani 1 1 d . . . . .
C5A C -0.158(3) -0.4052(18) -0.1781(16) 0.060 Uiso 0.058(2) 1 d G U P A 2
H5A H -0.1496 -0.4600 -0.1190 0.072 Uiso 0.058(2) 1 calc R U P A 2
C4A C -0.273(3) -0.4776(18) -0.2722(18) 0.060 Uiso 0.058(2) 1 d G U P A 2
H4A H -0.3440 -0.5819 -0.2774 0.072 Uiso 0.058(2) 1 calc R U P A 2
C3A C -0.285(3) -0.397(2) -0.3586(16) 0.060 Uiso 0.058(2) 1 d G U P A 2
H3A H -0.3636 -0.4468 -0.4229 0.072 Uiso 0.058(2) 1 calc R U P A 2
C2A C -0.181(3) -0.245(2) -0.3509(13) 0.060 Uiso 0.058(2) 1 d G U P A 2
H2A H -0.1888 -0.1898 -0.4100 0.072 Uiso 0.058(2) 1 calc R U P A 2
C1A C -0.065(2) -0.1722(17) -0.2569(12) 0.060 Uiso 0.058(2) 1 d G U P A 2
C6A C -0.054(2) -0.2525(18) -0.1704(12) 0.060 Uiso 0.058(2) 1 d G U P A 2
C7A C 0.062(3) -0.180(2) -0.0764(13) 0.060 Uiso 0.058(2) 1 d G U P A 2
H7A H 0.0698 -0.2350 -0.0173 0.072 Uiso 0.058(2) 1 calc R U P A 2
C8A C 0.166(3) -0.027(2) -0.0687(16) 0.060 Uiso 0.058(2) 1 d G U P A 2
C9A C 0.154(3) 0.0528(19) -0.1551(19) 0.060 Uiso 0.058(2) 1 d G U P A 2
H9A H 0.2251 0.1571 -0.1499 0.072 Uiso 0.058(2) 1 calc R U P A 2
C10A C 0.039(3) -0.0196(18) -0.2492(16) 0.060 Uiso 0.058(2) 1 d G U P A 2
H10A H 0.0306 0.0353 -0.3083 0.072 Uiso 0.058(2) 1 calc R U P A 2
F1A F 0.859(3) 0.558(2) 0.1229(17) 0.080 Uiso 0.078(2) 1 d . U P B 2
F2A F 0.861(4) 0.663(2) 0.2816(18) 0.080 Uiso 0.078(2) 1 d . U P B 2
F3A F 0.632(3) 0.598(2) 0.177(2) 0.080 Uiso 0.078(2) 1 d . U P B 2

loop_
_atom_site_aniso_label
_atom_site_aniso_U_11
_atom_site_aniso_U_22
_atom_site_aniso_U_33
_atom_site_aniso_U_23
_atom_site_aniso_U_13
_atom_site_aniso_U_12
C6 0.0510(12) 0.0553(13) 0.0487(12) 0.0014(9) 0.0089(9) 0.0206(10)
C1 0.0501(12) 0.0547(13) 0.0554(13) -0.0043(10) 0.0079(10) 0.0193(10)
C2 0.0611(14) 0.0607(14) 0.0698(16) -0.0085(12) 0.0030(12) 0.0177(11)
C3 0.0668(15) 0.0800(19) 0.0671(17) -0.0185(13) -0.0052(13) 0.0264(14)
C4 0.0784(17) 0.094(2) 0.0576(15) -0.0002(14) -0.0034(13) 0.0360(15)
C5 0.0721(15) 0.0697(16) 0.0633(15) 0.0086(12) 0.0054(12) 0.0248(13)
C7 0.0530(12) 0.0470(12) 0.0571(13) 0.0041(10) 0.0093(10) 0.0157(9)
C8 0.0514(12) 0.0536(13) 0.0474(12) 0.0010(9) 0.0097(9) 0.0185(10)
C9 0.0621(13) 0.0590(13) 0.0515(13) 0.0090(10) 0.0065(10) 0.0136(11)
C10 0.0626(14) 0.0498(12) 0.0666(15) 0.0080(11) 0.0094(11) 0.0112(10)
C11 0.0561(12) 0.0550(12) 0.0531(12) -0.0005(9) 0.0098(9) 0.0164(9)
C12 0.0503(11) 0.0541(11) 0.0508(11) -0.0006(9) 0.0102(9) 0.0154(9)
C13 0.0649(14) 0.0591(14) 0.0729(15) 0.0001(12) -0.0064(11) 0.0139(11)
C14 0.0451(10) 0.0531(11) 0.0487(11) 0.0002(9) 0.0100(8) 0.0132(8)
C15 0.0540(11) 0.0603(12) 0.0520(12) 0.0091(9) 0.0119(9) 0.0150(9)
C16 0.0526(11) 0.0503(11) 0.0630(13) 0.0061(10) 0.0132(10) 0.0097(9)
C17 0.0502(11) 0.0539(12) 0.0583(13) 0.0004(9) 0.0062(9) 0.0080(9)
C18 0.0477(10) 0.0546(12) 0.0528(12) 0.0025(9) 0.0060(9) 0.0122(9)
C19 0.0488(10) 0.0503(11) 0.0545(12) 0.0052(9) 0.0092(9) 0.0116(8)
C20 0.0818(18) 0.0627(15) 0.0764(18) 0.0142(13) 0.0035(14) 0.0073(13)
C21 0.0655(14) 0.0646(14) 0.0617(14) 0.0067(11) -0.0021(11) 0.0099(11)
F1 0.169(2) 0.0776(12) 0.0885(14) 0.0324(11) -0.0121(14) 0.0060(13)
F2 0.0816(13) 0.0927(14) 0.175(2) 0.0546(15) 0.0275(14) -0.0064(10)
F3 0.173(2) 0.0605(11) 0.1297(18) 0.0103(11) 0.0357(16) 0.0386(12)
F4 0.0868(11) 0.1042(12) 0.0824(11) 0.0121(9) -0.0273(8) -0.0078(9)
F5 0.1032(12) 0.1439(16) 0.0594(9) 0.0144(9) 0.0196(8) 0.0382(11)
F6 0.1422(15) 0.0808(11) 0.0843(11) 0.0172(8) -0.0169(10) 0.0377(10)
N1 0.113(2) 0.0658(15) 0.140(2) 0.0084(15) -0.0314(17) 0.0246(14)

loop_
_atom_type_symbol
_atom_type_description
_atom_type_scat_dispersion_real
_atom_type_scat_dispersion_imag
_atom_type_scat_source
C C 0.0033 0.0016 'International Tables Vol C Tables 4.2.6.8 and 6.1.1.4'
H H 0.0000 0.0000 'International Tables Vol C Tables 4.2.6.8 and 6.1.1.4'
F F 0.0171 0.0103 'International Tables Vol C Tables 4.2.6.8 and 6.1.1.4'
N N 0.0061 0.0033 'International Tables Vol C Tables 4.2.6.8 and 6.1.1.4'

loop_
_geom_angle_atom_site_label_1
_geom_angle_atom_site_label_2
_geom_angle_atom_site_label_3
_geom_angle
_geom_angle_site_symmetry_1
_geom_angle_site_symmetry_3
_geom_angle_publ_flag
C1 C6 C5 120.0 . . ?
C1 C6 C7 118.81(13) . . ?
C5 C6 C7 121.20(13) . . ?
C2 C1 C6 120.0 . . ?
C2 C1 C10 121.14(13) . . ?
C6 C1 C10 118.85(13) . . ?
C1 C2 C3 120.0 . . ?
C1 C2 H2 120.0 . . ?
C3 C2 H2 120.0 . . ?
C2 C3 C4 120.0 . . ?
C2 C3 H3 120.0 . . ?
C4 C3 H3 120.0 . . ?
C3 C4 C5 120.0 . . ?
C3 C4 H4 120.0 . . ?
C5 C4 H4 120.0 . . ?
C4 C5 C6 120.0 . . ?
C4 C5 H5 120.0 . . ?
C6 C5 H5 120.0 . . ?
C8 C7 C6 122.00(18) . . ?
C8 C7 H7 119.0 . . ?
C6 C7 H7 119.0 . . ?
C7 C8 C9 118.34(19) . . ?
C7 C8 C11 117.3(2) . . ?
C9 C8 C11 124.3(2) . . ?
C10 C9 C8 120.9(2) . . ?
C10 C9 H9 119.6 . . ?
C8 C9 H9 119.6 . . ?
C9 C10 C1 121.1(2) . . ?
C9 C10 H10 119.5 . . ?
C1 C10 H10 119.5 . . ?
C12 C11 C8 129.5(2) . . ?
C12 C11 C8A 149.2(10) . . ?
C12 C11 H11 115.2 . . ?
C8 C11 H11 115.2 . . ?
C12 C11 H11A 105.4 . . ?
C8A C11 H11A 105.4 . . ?
C11 C12 C13 120.66(19) . . ?
C11 C12 C14 123.8(2) . . ?
C13 C12 C14 115.47(19) . . ?
N1 C13 C12 177.5(3) . . ?
C19 C14 C15 118.34(18) . . ?
C19 C14 C12 120.31(18) . . ?
C15 C14 C12 121.35(18) . . ?
C16 C15 C14 120.3(2) . . ?
C16 C15 H15 119.8 . . ?
C14 C15 H15 119.8 . . ?
C17 C16 C15 121.0(2) . . ?
C17 C16 C20 118.7(2) . . ?
C15 C16 C20 120.3(2) . . ?
C18 C17 C16 119.01(19) . . ?
C18 C17 H17 120.5 . . ?
C16 C17 H17 120.5 . . ?
C17 C18 C19 120.5(2) . . ?
C17 C18 C21 119.39(19) . . ?
C19 C18 C21 120.04(19) . . ?
C18 C19 C14 120.84(19) . . ?
C18 C19 H19 119.6 . . ?
C14 C19 H19 119.6 . . ?
F2A C20 F3A 115.2(16) . . ?
F1 C20 F2 107.3(3) . . ?
F1 C20 F3 105.5(3) . . ?
F2 C20 F3 104.2(2) . . ?
F2A C20 F1A 108.8(15) . . ?
F3A C20 F1A 105.0(14) . . ?
F2A C20 C16 115.5(11) . . ?
F3A C20 C16 106.6(11) . . ?
F1 C20 C16 114.5(2) . . ?
F2 C20 C16 112.7(2) . . ?
F3 C20 C16 111.9(2) . . ?
F1A C20 C16 104.8(8) . . ?
F6 C21 F4 106.8(2) . . ?
F6 C21 F5 105.3(2) . . ?
F4 C21 F5 105.8(2) . . ?
F6 C21 C18 113.2(2) . . ?
F4 C21 C18 113.20(19) . . ?
F5 C21 C18 111.8(2) . . ?
C4A C5A C6A 120.0 . . ?
C4A C5A H5A 120.0 . . ?
C6A C5A H5A 120.0 . . ?
C3A C4A C5A 120.0 . . ?
C3A C4A H4A 120.0 . . ?
C5A C4A H4A 120.0 . . ?
C2A C3A C4A 120.0 . . ?
C2A C3A H3A 120.0 . . ?
C4A C3A H3A 120.0 . . ?
C1A C2A C3A 120.0 . . ?
C1A C2A H2A 120.0 . . ?
C3A C2A H2A 120.0 . . ?
C2A C1A C6A 120.0 . . ?
C2A C1A C10A 120.0 . . ?
C6A C1A C10A 120.0 . . ?
C7A C6A C1A 120.0 . . ?
C7A C6A C5A 120.0 . . ?
C1A C6A C5A 120.0 . . ?
C8A C7A C6A 120.0 . . ?
C8A C7A H7A 120.0 . . ?
C6A C7A H7A 120.0 . . ?
C9A C8A C7A 120.0 . . ?
C9A C8A C11 124.2(13) . . ?
C7A C8A C11 115.7(13) . . ?
C8A C9A C10A 120.0 . . ?
C8A C9A H9A 120.0 . . ?
C10A C9A H9A 120.0 . . ?
C9A C10A C1A 120.0 . . ?
C9A C10A H10A 120.0 . . ?
C1A C10A H10A 120.0 . . ?

loop_
_geom_bond_atom_site_label_1
_geom_bond_atom_site_label_2
_geom_bond_distance
_geom_bond_site_symmetry_2
_geom_bond_publ_flag
C6 C1 1.3900 . ?
C6 C5 1.3900 . ?
C6 C7 1.424(2) . ?
C1 C2 1.3900 . ?
C1 C10 1.423(3) . ?
C2 C3 1.3900 . ?
C2 H2 0.9500 . ?
C3 C4 1.3900 . ?
C3 H3 0.9500 . ?
C4 C5 1.3900 . ?
C4 H4 0.9500 . ?
C5 H5 0.9500 . ?
C7 C8 1.377(3) . ?
C7 H7 0.9500 . ?
C8 C9 1.408(3) . ?
C8 C11 1.470(3) . ?
C9 C10 1.366(3) . ?
C9 H9 0.9500 . ?
C10 H10 0.9500 . ?
C11 C12 1.339(3) . ?
C11 C8A 1.480(16) . ?
C11 H11 0.9500 . ?
C11 H11A 0.9500 . ?
C12 C13 1.439(3) . ?
C12 C14 1.485(3) . ?
C13 N1 1.140(3) . ?
C14 C19 1.389(3) . ?
C14 C15 1.393(3) . ?
C15 C16 1.383(3) . ?
C15 H15 0.9500 . ?
C16 C17 1.380(3) . ?
C16 C20 1.494(3) . ?
C17 C18 1.378(3) . ?
C17 H17 0.9500 . ?
C18 C19 1.385(3) . ?
C18 C21 1.491(3) . ?
C19 H19 0.9500 . ?
C20 F2A 1.18(2) . ?
C20 F3A 1.20(2) . ?
C20 F1 1.314(3) . ?
C20 F2 1.323(3) . ?
C20 F3 1.338(4) . ?
C20 F1A 1.45(2) . ?
C21 F6 1.321(3) . ?
C21 F4 1.321(3) . ?
C21 F5 1.329(3) . ?
C5A C4A 1.3900 . ?
C5A C6A 1.3900 . ?
C5A H5A 0.9500 . ?
C4A C3A 1.3900 . ?
C4A H4A 0.9500 . ?
C3A C2A 1.3900 . ?
C3A H3A 0.9500 . ?
C2A C1A 1.3900 . ?
C2A H2A 0.9500 . ?
C1A C6A 1.3900 . ?
C1A C10A 1.3900 . ?
C6A C7A 1.3900 . ?
C7A C8A 1.3900 . ?
C7A H7A 0.9500 . ?
C8A C9A 1.3900 . ?
C9A C10A 1.3900 . ?
C9A H9A 0.9500 . ?
C10A H10A 0.9500 . ?
